data_7225192
loop_
_publ_author_name
'Beldon, Patrick J.'
'Henke, Sebastian'
'Monserrat, Bartomeu'
'Tominaka, Satoshi'
'Stock, Norbert'
'Cheetham, Anthony K.'

_publ_section_title
;
 Transition metal coordination complexes of chrysazin
;
_journal_issue 27
_journal_name_full CrystEngComm
_journal_page_first 5121
_journal_paper_doi 10.1039/C5CE00792E
_journal_volume 18
_journal_year 2016
_chemical_formula_moiety 'C40 H36 N8 Ni2 O20'
_chemical_formula_sum 'C40 H36 N8 Ni2 O20'
_chemical_formula_weight 1066.19
_space_group_crystal_system monoclinic
_space_group_IT_number 14
_space_group_name_Hall '-P 2yn'
_space_group_name_H-M_alt 'P 1 21/n 1'
_symmetry_space_group_name_Hall '-P 2yn'
_symmetry_space_group_name_H-M 'P 1 21/n 1'
_atom_sites_solution_hydrogens geom
_audit_creation_date 2016-01-18
_audit_creation_method
;
Olex2 1.2
(compiled 2015.09.30 svn.r3233 for OlexSys, GUI svn.r5103)
;
_audit_update_record
;
2016-04-20 deposited with the CCDC.
2016-05-11 downloaded from the CCDC.
;
_cell_angle_alpha 90
_cell_angle_beta 99.517(6)
_cell_angle_gamma 90
_cell_formula_units_Z 2
_cell_length_a 9.5780(7)
_cell_length_b 11.0933(8)
_cell_length_c 20.1508(14)
_cell_measurement_reflns_used 13941
_cell_measurement_temperature 100
_cell_measurement_theta_max 27.5
_cell_measurement_theta_min 2.1
_cell_volume 2111.6(3)
_computing_molecular_graphics 'Olex2 (Dolomanov et al., 2009)'
_computing_publication_material 'Olex2 (Dolomanov et al., 2009)'
_computing_structure_refinement 'ShelXL (Sheldrick, 2015)'
_diffrn_ambient_temperature 100
_diffrn_detector_area_resol_mean 28.5714
_diffrn_measured_fraction_theta_full 0.979
_diffrn_measured_fraction_theta_max 0.979
_diffrn_measurement_details
;
scan:

    Number of images: 108

               Slice: -35.0000 - 73.0000

         Image width: 1.0000

            Exp time: 90.0000

       Rotation axis: Omega

               Omega: 0.0000

               Kappa: 72.0000

                 Phi: 150.0000

                 XTD: 45.1653

              2theta: -16.9738

scan:

    Number of images: 91

               Slice: -69.0000 - 22.0000

         Image width: 1.0000

            Exp time: 90.0000

       Rotation axis: Omega

               Omega: 0.0000

               Kappa: -72.0000

                 Phi: 30.0000

                 XTD: 45.1653

              2theta: -16.9738

scan:

    Number of images: 90

               Slice: -68.0000 - 22.0000

         Image width: 1.0000

            Exp time: 90.0000

       Rotation axis: Omega

               Omega: 0.0000

               Kappa: -72.0000

                 Phi: -150.0000

                 XTD: 45.1653

              2theta: -16.9738

scan:

    Number of images: 64

               Slice: -56.0000 - 8.0000

         Image width: 1.0000

            Exp time: 90.0000

       Rotation axis: Omega

               Omega: 0.0000

               Kappa: 0.0000

                 Phi: -180.0000

                 XTD: 45.1653

              2theta: -16.9738

scan:

    Number of images: 20

               Slice: -2.0000 - 18.0000

         Image width: 1.0000

            Exp time: 90.0000

       Rotation axis: Omega

               Omega: 0.0000

               Kappa: -36.0000

                 Phi: -150.0000

                 XTD: 45.1653

              2theta: -16.9738

scan:

    Number of images: 95

               Slice: -63.0000 - 32.0000

         Image width: 1.0000

            Exp time: 90.0000

       Rotation axis: Omega

               Omega: 0.0000

               Kappa: 18.0000

                 Phi: -90.0000

                 XTD: 45.1653

              2theta: -16.9738
;
_diffrn_measurement_device_type 'Rigaku Saturn724+ (2x2 bin mode)'
_diffrn_measurement_method 'profile data from \w-scans'
_diffrn_radiation_type MoK\a
_diffrn_radiation_wavelength 0.71075
_diffrn_reflns_av_R_equivalents 0.117
_diffrn_reflns_av_unetI/netI 0.063
_diffrn_reflns_Laue_measured_fraction_full 0.979
_diffrn_reflns_Laue_measured_fraction_max 0.979
_diffrn_reflns_limit_h_max 12
_diffrn_reflns_limit_h_min -8
_diffrn_reflns_limit_k_max 14
_diffrn_reflns_limit_k_min -14
_diffrn_reflns_limit_l_max 25
_diffrn_reflns_limit_l_min -26
_diffrn_reflns_number 15440
_diffrn_reflns_point_group_measured_fraction_full 0.979
_diffrn_reflns_point_group_measured_fraction_max 0.979
_diffrn_reflns_theta_full 25.242
_diffrn_reflns_theta_max 27.453
_diffrn_reflns_theta_min 2.752
_exptl_absorpt_coefficient_mu 0.988
_exptl_absorpt_correction_T_max 1.00
_exptl_absorpt_correction_T_min 0.632
_exptl_absorpt_correction_type multi-scan
_exptl_absorpt_process_details 'Blessing, Acta Cryst. A51 (1995) 33-38'
_exptl_crystal_colour red
_exptl_crystal_colour_primary red
_exptl_crystal_density_diffrn 1.677
_exptl_crystal_description plate
_exptl_crystal_F_000 1096
_exptl_crystal_size_max 0.04
_exptl_crystal_size_mid 0.04
_exptl_crystal_size_min 0.01
_refine_diff_density_max 0.951
_refine_diff_density_min -0.659
_refine_diff_density_rms 0.129
_refine_ls_extinction_method none
_refine_ls_goodness_of_fit_ref 1.135
_refine_ls_hydrogen_treatment constr
_refine_ls_matrix_type full
_refine_ls_number_parameters 320
_refine_ls_number_reflns 4722
_refine_ls_number_restraints 30
_refine_ls_restrained_S_all 1.137
_refine_ls_R_factor_all 0.1422
_refine_ls_R_factor_gt 0.0765
_refine_ls_shift/su_max 0.000
_refine_ls_shift/su_mean 0.000
_refine_ls_structure_factor_coef Fsqd
_refine_ls_weighting_details 'w=1/[\s^2^(Fo^2^)+(0.0486P)^2^+6.9532P] where P=(Fo^2^+2Fc^2^)/3'
_refine_ls_weighting_scheme calc
_refine_ls_wR_factor_gt 0.1479
_refine_ls_wR_factor_ref 0.1696
_reflns_Friedel_coverage 0.000
_reflns_number_gt 2879
_reflns_number_total 4722
_reflns_threshold_expression 'I > 2\s(I)'
_cod_data_source_file c5ce00792e2.cif
_cod_data_source_block NiNOChrys-1
_cod_depositor_comments 'Adding full bibliography for 7225182--7225192.cif.'
_cod_database_code 7225192
_shelx_space_group_comment
;
The symmetry employed for this shelxl refinement is uniquely defined
by the following loop, which should always be used as a source of
symmetry information in preference to the above space-group names.
They are only intended as comments.
;
_olex2_refinement_description
;
1. Fixed Uiso
 At 1.2 times of:
  All C(H) groups
 At 1.5 times of:
  All C(H,H,H) groups
2. Uiso/Uaniso restraints and constraints
Uanis(C3) \\sim Ueq, Uanis(C4) \\sim Ueq, Uanis(C6) \\sim Ueq, Uanis(O2) \\sim
Ueq, Uanis(O5) \\sim Ueq: with sigma of 0.005 and sigma for terminal atoms of
0.01
3.a Aromatic/amide H refined with riding coordinates:
 C2(H2), C3(H3), C12(H12), C13(H13), C15(H15), C18(H18)
3.b Idealised Me refined as rotating group:
 C16(H16A,H16B,H16C), C17(H17A,H17B,H17C), C19(H19A,H19B,H19C), C20(H20A,H20B,
 H20C)
;
_shelx_shelxl_version_number 2014/7
_olex2_submission_special_instructions 'No special instructions were received'

loop_
_space_group_symop_operation_xyz
'x, y, z'
'-x+1/2, y+1/2, -z+1/2'
'-x, -y, -z'
'x-1/2, -y-1/2, z-1/2'

loop_
_atom_site_label
_atom_site_type_symbol
_atom_site_fract_x
_atom_site_fract_y
_atom_site_fract_z
_atom_site_U_iso_or_equiv
_atom_site_adp_type
_atom_site_occupancy
_atom_site_site_symmetry_order
_atom_site_calc_flag
_atom_site_refinement_flags_posn
_atom_site_refinement_flags_adp
Ni1 Ni 0.11210(8) 0.51300(6) 0.56302(4) 0.01371(19) Uani 1 1 d . .
O1 O 0.1798(5) 0.6617(3) 0.6127(2) 0.0171(9) Uani 1 1 d . .
O2 O -0.0122(4) 0.6257(3) 0.4953(2) 0.0153(8) Uani 1 1 d . U
O3 O -0.2262(4) 0.6164(3) 0.3867(2) 0.0186(9) Uani 1 1 d . .
O4 O 0.2329(5) 0.9652(4) 0.3844(2) 0.0252(10) Uani 1 1 d . .
O5 O 0.4325(5) 1.1409(4) 0.5270(3) 0.0386(12) Uani 1 1 d . U
O6 O 0.2209(5) 1.1597(4) 0.4683(2) 0.0278(11) Uani 1 1 d . .
O7 O 0.0163(6) 1.1264(4) 0.3379(2) 0.0302(11) Uani 1 1 d . .
O8 O -0.0078(5) 1.0499(4) 0.2370(2) 0.0313(11) Uani 1 1 d . .
O9 O -0.0326(4) 0.4894(3) 0.62852(19) 0.0190(8) Uani 1 1 d . .
O10 O 0.2599(4) 0.5395(3) 0.50223(19) 0.0166(9) Uani 1 1 d . .
N1 N 0.3122(6) 1.1027(4) 0.5064(3) 0.0243(12) Uani 1 1 d . .
N2 N -0.0125(5) 1.0418(4) 0.2972(2) 0.0193(11) Uani 1 1 d . .
N3 N -0.1078(6) 0.5517(4) 0.7242(3) 0.0213(12) Uani 1 1 d . .
N4 N 0.3909(5) 0.4785(4) 0.4245(2) 0.0178(10) Uani 1 1 d . .
C1 C 0.1996(6) 0.7624(5) 0.5838(3) 0.0170(12) Uani 1 1 d . .
C2 C 0.2959(7) 0.8466(5) 0.6231(3) 0.0207(13) Uani 1 1 d . .
H2 H 0.3356 0.8264 0.6681 0.025 Uiso 1 1 calc R .
C3 C 0.3309(6) 0.9540(5) 0.5970(3) 0.0203(13) Uani 1 1 d . U
H3 H 0.3934 1.0080 0.6238 0.024 Uiso 1 1 calc R .
C4 C 0.2738(6) 0.9842(5) 0.5303(3) 0.0187(12) Uani 1 1 d . U
C5 C 0.1814(6) 0.9092(5) 0.4905(3) 0.0159(12) Uani 1 1 d . .
C6 C 0.1370(6) 0.7977(5) 0.5164(3) 0.0134(11) Uani 1 1 d . U
C7 C 0.0271(6) 0.7271(5) 0.4738(3) 0.0150(12) Uani 1 1 d . .
C8 C -0.0470(6) 0.7730(5) 0.4093(3) 0.0157(12) Uani 1 1 d . .
C9 C 0.0049(7) 0.8806(5) 0.3826(3) 0.0188(13) Uani 1 1 d . .
C10 C 0.1450(6) 0.9261(5) 0.4162(3) 0.0163(12) Uani 1 1 d . .
C11 C -0.1700(6) 0.7157(5) 0.3702(3) 0.0170(12) Uani 1 1 d . .
C12 C -0.2317(7) 0.7718(5) 0.3082(3) 0.0203(13) Uani 1 1 d . .
H12 H -0.3136 0.7360 0.2827 0.024 Uiso 1 1 calc R .
C13 C -0.1792(7) 0.8730(5) 0.2841(3) 0.0203(13) Uani 1 1 d . .
H13 H -0.2219 0.9066 0.2423 0.024 Uiso 1 1 calc R .
C14 C -0.0606(7) 0.9267(5) 0.3224(3) 0.0169(12) Uani 1 1 d . .
C15 C -0.0602(6) 0.5703(5) 0.6673(3) 0.0201(13) Uani 1 1 d . .
H15 H -0.0460 0.6515 0.6549 0.024 Uiso 1 1 calc R .
C16 C -0.1420(8) 0.6527(5) 0.7668(3) 0.0281(16) Uani 1 1 d . .
H16A H -0.0810 0.6486 0.8108 0.042 Uiso 1 1 calc GR .
H16B H -0.2413 0.6471 0.7726 0.042 Uiso 1 1 calc GR .
H16C H -0.1263 0.7294 0.7450 0.042 Uiso 1 1 calc GR .
C17 C -0.1304(8) 0.4296(5) 0.7481(3) 0.0254(14) Uani 1 1 d . .
H17A H -0.2316 0.4169 0.7482 0.038 Uiso 1 1 calc GR .
H17B H -0.0781 0.4196 0.7939 0.038 Uiso 1 1 calc GR .
H17C H -0.0965 0.3706 0.7183 0.038 Uiso 1 1 calc GR .
C18 C 0.3100(6) 0.4579(5) 0.4702(3) 0.0178(12) Uani 1 1 d . .
H18 H 0.2885 0.3766 0.4794 0.021 Uiso 1 1 calc R .
C19 C 0.4231(7) 0.6030(5) 0.4074(3) 0.0210(13) Uani 1 1 d . .
H19A H 0.3539 0.6301 0.3690 0.032 Uiso 1 1 calc GR .
H19B H 0.5184 0.6066 0.3959 0.032 Uiso 1 1 calc GR .
H19C H 0.4183 0.6555 0.4462 0.032 Uiso 1 1 calc GR .
C20 C 0.4475(7) 0.3798(5) 0.3884(3) 0.0231(14) Uani 1 1 d . .
H20A H 0.5511 0.3846 0.3956 0.035 Uiso 1 1 calc GR .
H20B H 0.4106 0.3864 0.3402 0.035 Uiso 1 1 calc GR .
H20C H 0.4186 0.3024 0.4052 0.035 Uiso 1 1 calc GR .

loop_
_atom_site_aniso_label
_atom_site_aniso_U_11
_atom_site_aniso_U_22
_atom_site_aniso_U_33
_atom_site_aniso_U_23
_atom_site_aniso_U_13
_atom_site_aniso_U_12
Ni1 0.0168(4) 0.0046(3) 0.0197(3) 0.0004(3) 0.0026(3) -0.0019(3)
O1 0.023(2) 0.0065(18) 0.022(2) 0.0015(15) 0.0058(18) -0.0031(17)
O2 0.018(2) 0.0044(17) 0.0234(19) 0.0019(14) 0.0041(16) -0.0021(15)
O3 0.021(2) 0.008(2) 0.026(2) 0.0031(16) 0.0037(19) -0.0019(17)
O4 0.029(2) 0.016(2) 0.033(2) 0.0023(18) 0.013(2) -0.0031(19)
O5 0.033(3) 0.022(2) 0.057(3) 0.003(2) -0.004(2) -0.018(2)
O6 0.036(3) 0.008(2) 0.040(3) 0.0033(19) 0.008(2) 0.002(2)
O7 0.048(3) 0.007(2) 0.037(3) -0.0024(18) 0.014(2) -0.001(2)
O8 0.043(3) 0.024(2) 0.028(2) 0.0056(19) 0.009(2) -0.006(2)
O9 0.023(2) 0.0112(19) 0.024(2) -0.0010(17) 0.0064(17) -0.0021(18)
O10 0.019(2) 0.0091(19) 0.023(2) 0.0012(15) 0.0064(17) -0.0018(16)
N1 0.032(3) 0.012(2) 0.029(3) -0.001(2) 0.004(3) -0.006(2)
N2 0.022(3) 0.011(2) 0.024(3) 0.0048(19) 0.004(2) 0.001(2)
N3 0.026(3) 0.011(2) 0.030(3) -0.005(2) 0.013(2) -0.002(2)
N4 0.022(2) 0.007(2) 0.025(3) -0.0021(19) 0.007(2) -0.001(2)
C1 0.019(3) 0.008(3) 0.025(3) -0.005(2) 0.008(2) -0.002(2)
C2 0.024(3) 0.013(3) 0.025(3) -0.001(2) 0.001(3) 0.003(3)
C3 0.019(3) 0.008(2) 0.032(3) -0.004(2) -0.002(2) -0.006(2)
C4 0.017(2) 0.009(2) 0.029(3) 0.003(2) 0.003(2) -0.005(2)
C5 0.014(3) 0.004(2) 0.030(3) -0.003(2) 0.007(3) -0.001(2)
C6 0.017(3) 0.005(2) 0.019(2) -0.0030(19) 0.004(2) -0.002(2)
C7 0.019(3) 0.005(2) 0.022(3) 0.000(2) 0.008(2) -0.002(2)
C8 0.023(3) 0.009(3) 0.017(3) -0.004(2) 0.007(2) -0.004(2)
C9 0.030(4) 0.007(3) 0.022(3) -0.002(2) 0.011(3) 0.000(2)
C10 0.023(3) 0.005(2) 0.022(3) -0.001(2) 0.007(3) 0.003(2)
C11 0.021(3) 0.006(3) 0.025(3) -0.001(2) 0.007(3) 0.005(2)
C12 0.026(3) 0.012(3) 0.022(3) -0.001(2) 0.000(3) -0.003(3)
C13 0.028(3) 0.011(3) 0.021(3) -0.001(2) 0.000(3) 0.003(3)
C14 0.024(3) 0.009(3) 0.019(3) 0.005(2) 0.006(3) 0.002(2)
C15 0.024(3) 0.010(3) 0.027(3) 0.004(2) 0.006(3) -0.001(2)
C16 0.041(4) 0.009(3) 0.041(4) -0.003(3) 0.024(3) 0.002(3)
C17 0.037(4) 0.011(3) 0.029(3) 0.000(2) 0.010(3) -0.006(3)
C18 0.020(3) 0.007(3) 0.026(3) 0.001(2) 0.004(3) -0.003(2)
C19 0.025(3) 0.013(3) 0.026(3) 0.002(2) 0.008(3) -0.005(3)
C20 0.022(3) 0.017(3) 0.032(3) -0.005(3) 0.008(3) 0.001(3)

loop_
_atom_type_symbol
_atom_type_description
_atom_type_scat_dispersion_real
_atom_type_scat_dispersion_imag
_atom_type_scat_source
C C 0.0033 0.0016 'International Tables Vol C Tables 4.2.6.8 and 6.1.1.4'
H H 0.0000 0.0000 'International Tables Vol C Tables 4.2.6.8 and 6.1.1.4'
N N 0.0061 0.0033 'International Tables Vol C Tables 4.2.6.8 and 6.1.1.4'
Ni Ni 0.3393 1.1124 'International Tables Vol C Tables 4.2.6.8 and 6.1.1.4'
O O 0.0106 0.0060 'International Tables Vol C Tables 4.2.6.8 and 6.1.1.4'

loop_
_geom_angle_atom_site_label_1
_geom_angle_atom_site_label_2
_geom_angle_atom_site_label_3
_geom_angle
_geom_angle_site_symmetry_1
_geom_angle_site_symmetry_3
O1 Ni1 O2 170.52(18) . 3_566
O1 Ni1 O2 86.28(17) . .
O1 Ni1 O9 88.90(15) . .
O1 Ni1 O10 88.97(16) . .
O2 Ni1 O2 85.03(14) 3_566 .
O2 Ni1 O9 97.07(16) . .
O2 Ni1 O9 88.43(15) 3_566 .
O3 Ni1 O1 103.77(17) 3_566 .
O3 Ni1 O2 169.16(16) 3_566 .
O3 Ni1 O2 85.18(16) 3_566 3_566
O3 Ni1 O9 87.31(16) 3_566 .
O3 Ni1 O10 91.89(16) 3_566 .
O10 Ni1 O2 84.13(16) . .
O10 Ni1 O2 93.89(15) . 3_566
O10 Ni1 O9 177.48(16) . .
C1 O1 Ni1 123.6(4) . .
Ni1 O2 Ni1 94.97(14) 3_566 .
C7 O2 Ni1 125.6(4) . .
C7 O2 Ni1 126.4(4) . 3_566
C11 O3 Ni1 122.1(4) . 3_566
C15 O9 Ni1 122.6(4) . .
C18 O10 Ni1 124.6(3) . .
O5 N1 O6 123.9(5) . .
O5 N1 C4 118.0(5) . .
O6 N1 C4 118.1(5) . .
O7 N2 C14 118.2(5) . .
O8 N2 O7 123.8(5) . .
O8 N2 C14 118.0(5) . .
C15 N3 C16 121.7(5) . .
C15 N3 C17 121.5(5) . .
C17 N3 C16 116.8(5) . .
C18 N4 C19 119.8(5) . .
C18 N4 C20 121.7(5) . .
C19 N4 C20 118.5(4) . .
O1 C1 C2 116.0(5) . .
O1 C1 C6 126.2(5) . .
C6 C1 C2 117.8(5) . .
C1 C2 H2 119.2 . .
C3 C2 C1 121.7(6) . .
C3 C2 H2 119.2 . .
C2 C3 H3 120.2 . .
C2 C3 C4 119.6(5) . .
C4 C3 H3 120.2 . .
C3 C4 N1 116.6(5) . .
C5 C4 N1 121.6(5) . .
C5 C4 C3 121.8(5) . .
C4 C5 C6 120.7(5) . .
C4 C5 C10 122.2(5) . .
C6 C5 C10 116.1(5) . .
C1 C6 C7 123.4(5) . .
C5 C6 C1 118.3(5) . .
C5 C6 C7 118.3(5) . .
O2 C7 C6 119.4(5) . .
O2 C7 C8 118.5(5) . .
C8 C7 C6 121.9(5) . .
C9 C8 C7 118.4(5) . .
C9 C8 C11 117.5(5) . .
C11 C8 C7 124.1(5) . .
C8 C9 C10 117.0(5) . .
C14 C9 C8 120.5(6) . .
C14 C9 C10 121.6(5) . .
O4 C10 C5 120.3(6) . .
O4 C10 C9 122.0(5) . .
C9 C10 C5 117.3(5) . .
O3 C11 C8 124.7(5) . .
O3 C11 C12 117.7(5) . .
C12 C11 C8 117.7(5) . .
C11 C12 H12 118.3 . .
C13 C12 C11 123.3(6) . .
C13 C12 H12 118.3 . .
C12 C13 H13 120.9 . .
C12 C13 C14 118.2(6) . .
C14 C13 H13 120.9 . .
C9 C14 N2 120.3(5) . .
C9 C14 C13 122.8(5) . .
C13 C14 N2 116.8(5) . .
O9 C15 N3 124.8(5) . .
O9 C15 H15 117.6 . .
N3 C15 H15 117.6 . .
N3 C16 H16A 109.5 . .
N3 C16 H16B 109.5 . .
N3 C16 H16C 109.5 . .
H16A C16 H16B 109.5 . .
H16A C16 H16C 109.5 . .
H16B C16 H16C 109.5 . .
N3 C17 H17A 109.5 . .
N3 C17 H17B 109.5 . .
N3 C17 H17C 109.5 . .
H17A C17 H17B 109.5 . .
H17A C17 H17C 109.5 . .
H17B C17 H17C 109.5 . .
O10 C18 N4 123.7(5) . .
O10 C18 H18 118.2 . .
N4 C18 H18 118.2 . .
N4 C19 H19A 109.5 . .
N4 C19 H19B 109.5 . .
N4 C19 H19C 109.5 . .
H19A C19 H19B 109.5 . .
H19A C19 H19C 109.5 . .
H19B C19 H19C 109.5 . .
N4 C20 H20A 109.5 . .
N4 C20 H20B 109.5 . .
N4 C20 H20C 109.5 . .
H20A C20 H20B 109.5 . .
H20A C20 H20C 109.5 . .
H20B C20 H20C 109.5 . .

loop_
_geom_bond_atom_site_label_1
_geom_bond_atom_site_label_2
_geom_bond_distance
_geom_bond_site_symmetry_2
Ni1 O1 1.982(4) .
Ni1 O2 2.075(4) .
Ni1 O2 2.072(4) 3_566
Ni1 O3 1.979(4) 3_566
Ni1 O9 2.083(4) .
Ni1 O10 2.041(4) .
O1 C1 1.289(7) .
O2 Ni1 2.072(4) 3_566
O2 C7 1.284(6) .
O3 Ni1 1.979(4) 3_566
O3 C11 1.293(7) .
O4 C10 1.220(7) .
O5 N1 1.234(7) .
O6 N1 1.239(7) .
O7 N2 1.247(6) .
O8 N2 1.224(6) .
O9 C15 1.247(7) .
O10 C18 1.252(6) .
N1 C4 1.467(7) .
N2 C14 1.475(7) .
N3 C15 1.319(7) .
N3 C16 1.480(7) .
N3 C17 1.465(7) .
N4 C18 1.319(7) .
N4 C19 1.468(7) .
N4 C20 1.468(7) .
C1 C2 1.452(8) .
C1 C6 1.444(8) .
C2 H2 0.9500 .
C2 C3 1.366(8) .
C3 H3 0.9500 .
C3 C4 1.406(8) .
C4 C5 1.373(8) .
C5 C6 1.435(7) .
C5 C10 1.491(8) .
C6 C7 1.469(8) .
C7 C8 1.465(8) .
C8 C9 1.433(8) .
C8 C11 1.451(8) .
C9 C10 1.488(9) .
C9 C14 1.370(8) .
C11 C12 1.434(8) .
C12 H12 0.9500 .
C12 C13 1.353(8) .
C13 H13 0.9500 .
C13 C14 1.397(9) .
C15 H15 0.9500 .
C16 H16A 0.9800 .
C16 H16B 0.9800 .
C16 H16C 0.9800 .
C17 H17A 0.9800 .
C17 H17B 0.9800 .
C17 H17C 0.9800 .
C18 H18 0.9500 .
C19 H19A 0.9800 .
C19 H19B 0.9800 .
C19 H19C 0.9800 .
C20 H20A 0.9800 .
C20 H20B 0.9800 .
C20 H20C 0.9800 .

loop_
_geom_torsion_atom_site_label_1
_geom_torsion_atom_site_label_2
_geom_torsion_atom_site_label_3
_geom_torsion_atom_site_label_4
_geom_torsion
_geom_torsion_site_symmetry_1
Ni1 O1 C1 C2 -157.8(4) .
Ni1 O1 C1 C6 21.2(8) .
Ni1 O2 C7 C6 -159.0(4) 3_566
Ni1 O2 C7 C6 -27.8(7) .
Ni1 O2 C7 C8 25.4(7) 3_566
Ni1 O2 C7 C8 156.6(4) .
Ni1 O3 C11 C8 -31.7(7) 3_566
Ni1 O3 C11 C12 146.8(4) 3_566
Ni1 O9 C15 N3 -154.7(5) .
Ni1 O10 C18 N4 170.7(4) .
O1 C1 C2 C3 176.9(5) .
O1 C1 C6 C5 -174.4(5) .
O1 C1 C6 C7 7.5(9) .
O2 C7 C8 C9 -174.6(5) .
O2 C7 C8 C11 5.1(8) .
O3 C11 C12 C13 -177.2(5) .
O5 N1 C4 C3 35.4(8) .
O5 N1 C4 C5 -147.6(6) .
O6 N1 C4 C3 -142.7(6) .
O6 N1 C4 C5 34.3(8) .
O7 N2 C14 C9 -42.6(8) .
O7 N2 C14 C13 133.6(6) .
O8 N2 C14 C9 139.7(6) .
O8 N2 C14 C13 -44.0(7) .
N1 C4 C5 C6 -175.3(5) .
N1 C4 C5 C10 16.9(8) .
C1 C2 C3 C4 -0.6(9) .
C1 C6 C7 O2 -3.5(8) .
C1 C6 C7 C8 171.9(5) .
C2 C1 C6 C5 4.6(8) .
C2 C1 C6 C7 -173.5(5) .
C2 C3 C4 N1 178.0(5) .
C2 C3 C4 C5 1.0(9) .
C3 C4 C5 C6 1.5(9) .
C3 C4 C5 C10 -166.3(5) .
C4 C5 C6 C1 -4.4(8) .
C4 C5 C6 C7 173.8(5) .
C4 C5 C10 O4 33.3(8) .
C4 C5 C10 C9 -153.5(5) .
C5 C6 C7 O2 178.4(5) .
C5 C6 C7 C8 -6.1(8) .
C6 C1 C2 C3 -2.2(8) .
C6 C5 C10 O4 -135.0(5) .
C6 C5 C10 C9 38.2(7) .
C6 C7 C8 C9 10.0(8) .
C6 C7 C8 C11 -170.4(5) .
C7 C8 C9 C10 10.5(7) .
C7 C8 C9 C14 179.8(5) .
C7 C8 C11 O3 -1.9(9) .
C7 C8 C11 C12 179.6(5) .
C8 C9 C10 O4 138.5(5) .
C8 C9 C10 C5 -34.5(7) .
C8 C9 C14 N2 176.0(5) .
C8 C9 C14 C13 0.0(9) .
C8 C11 C12 C13 1.4(9) .
C9 C8 C11 O3 177.8(5) .
C9 C8 C11 C12 -0.8(8) .
C10 C5 C6 C1 164.2(5) .
C10 C5 C6 C7 -17.7(7) .
C10 C9 C14 N2 -15.2(8) .
C10 C9 C14 C13 168.8(5) .
C11 C8 C9 C10 -169.2(5) .
C11 C8 C9 C14 0.1(8) .
C11 C12 C13 C14 -1.3(9) .
C12 C13 C14 N2 -175.6(5) .
C12 C13 C14 C9 0.6(9) .
C14 C9 C10 O4 -30.7(8) .
C14 C9 C10 C5 156.3(5) .
C16 N3 C15 O9 -178.3(6) .
C17 N3 C15 O9 1.2(10) .
C19 N4 C18 O10 -1.8(9) .
C20 N4 C18 O10 179.8(6) .
